data_7011591
loop_
_publ_author_name
'Lee, Kwang Ming'
'Wang, Harrison M. J.'
'Lin, Ivan J. B.'

_publ_section_title
;
 Structural diversity of N-heterocyclic carbene complexes of silver(i)
;
_journal_issue 14
_journal_name_full 'Journal of the Chemical Society, Dalton Transactions'
_journal_page_first 2852
_journal_paper_doi 10.1039/b201957d
_journal_year 2002
_chemical_formula_sum 'C17 H10 Ag2 N4'
_chemical_formula_weight 472.81
_chemical_name_systematic
; 
? 
;
_space_group_IT_number 14
_symmetry_cell_setting monoclinic
_symmetry_space_group_name_Hall '-P 2ybc'
_symmetry_space_group_name_H-M 'P 1 21/c 1'
_atom_sites_solution_hydrogens geom
_atom_sites_solution_primary direct
_atom_sites_solution_secondary difmap
_audit_creation_method SHELXL-97
_cell_angle_alpha 90.00
_cell_angle_beta 94.125(3)
_cell_angle_gamma 90.00
_cell_formula_units_Z 2
_cell_length_a 6.1651(8)
_cell_length_b 7.5411(10)
_cell_length_c 15.646(2)
_cell_measurement_temperature 298(2)
_cell_volume 725.52(16)
_computing_cell_refinement 'Siemens XSCANS'
_computing_data_collection 'Siemens XSCANS'
_computing_data_reduction 'Siemens SHELXTL'
_computing_molecular_graphics 'Siemens SHELXTL'
_computing_publication_material 'Siemens SHELXTL'
_computing_structure_refinement 'SHELXL-97 (Sheldrick, 1997)'
_computing_structure_solution 'SHELXS-97 (Sheldrick, 1990)'
_diffrn_ambient_temperature 298(2)
_diffrn_measured_fraction_theta_full 0.782
_diffrn_measured_fraction_theta_max 0.782
_diffrn_measurement_method '\w scans'
_diffrn_radiation_monochromator graphite
_diffrn_radiation_source 'fine-focus sealed tube'
_diffrn_radiation_type MoK\a
_diffrn_radiation_wavelength 0.71073
_diffrn_reflns_av_R_equivalents 0.0459
_diffrn_reflns_av_sigmaI/netI 0.0373
_diffrn_reflns_limit_h_max 6
_diffrn_reflns_limit_h_min -5
_diffrn_reflns_limit_k_max 8
_diffrn_reflns_limit_k_min -8
_diffrn_reflns_limit_l_max 18
_diffrn_reflns_limit_l_min -4
_diffrn_reflns_number 1965
_diffrn_reflns_theta_full 24.99
_diffrn_reflns_theta_max 24.99
_diffrn_reflns_theta_min 2.61
_exptl_absorpt_coefficient_mu 3.053
_exptl_absorpt_correction_T_max 0.2134
_exptl_absorpt_correction_T_min 0.1437
_exptl_absorpt_correction_type empirical
_exptl_crystal_colour COLORLESS
_exptl_crystal_density_diffrn 2.164
_exptl_crystal_density_method 'not measured'
_exptl_crystal_F_000 452
_exptl_crystal_size_max 0.22
_exptl_crystal_size_mid 0.26
_exptl_crystal_size_min 0.3
_refine_diff_density_max 1.489
_refine_diff_density_min -1.620
_refine_diff_density_rms 0.182
_refine_ls_extinction_coef 0.012(3)
_refine_ls_extinction_expression Fc^*^=kFc[1+0.001xFc^2^\l^3^/sin(2\q)]^-1/4^
_refine_ls_extinction_method SHELXL
_refine_ls_goodness_of_fit_ref 1.100
_refine_ls_hydrogen_treatment mixed
_refine_ls_matrix_type full
_refine_ls_number_parameters 107
_refine_ls_number_reflns 1002
_refine_ls_number_restraints 0
_refine_ls_restrained_S_all 1.100
_refine_ls_R_factor_all 0.0807
_refine_ls_R_factor_gt 0.0763
_refine_ls_shift/su_max 0.067
_refine_ls_shift/su_mean 0.004
_refine_ls_structure_factor_coef Fsqd
_refine_ls_weighting_details 'calc w=1/[\s^2^(Fo^2^)+(0.0862P)^2^+7.7487P] where P=(Fo^2^+2Fc^2^)/3'
_refine_ls_weighting_scheme calc
_refine_ls_wR_factor_gt 0.1892
_refine_ls_wR_factor_ref 0.1946
_reflns_number_gt 926
_reflns_number_total 1002
_reflns_threshold_expression >2sigma(I)
_cod_data_source_file b201957d.txt
_cod_data_source_block 7
_cod_depositor_comments
;
The following automatic conversions were performed:
'_symmetry_cell_setting' value 'Monoclinic' changed to 'monoclinic'
according to '/home/saulius/struct/CIF-dictionaries/cif_core.dic'
dictionary named 'cif_core.dic' version 2.4.1 from 2010-06-29.

Automatic conversion script
Id: cif_fix_enum 1527 2010-12-29 10:47:43Z saulius 
;
_cod_original_cell_volume 725.55(16)
_cod_original_sg_symbol_H-M P21/c
_cod_original_formula_sum 'C10 H10 Ag2 C7 N4'
_cod_database_code 7011591

loop_
_symmetry_equiv_pos_as_xyz
'x, y, z'
'-x, y+1/2, -z+1/2'
'-x, -y, -z'
'x, -y-1/2, z-1/2'

loop_
_atom_site_label
_atom_site_type_symbol
_atom_site_fract_x
_atom_site_fract_y
_atom_site_fract_z
_atom_site_U_iso_or_equiv
_atom_site_adp_type
_atom_site_occupancy
_atom_site_symmetry_multiplicity
_atom_site_calc_flag
_atom_site_refinement_flags
_atom_site_disorder_assembly
_atom_site_disorder_group
Ag1 Ag 0.2552(2) 0.06268(15) 0.05629(9) 0.0893(8) Uani 1 1 d . . .
Cl1 Cl 0.0088(5) 0.1748(3) -0.08443(15) 0.0480(8) Uani 1 1 d . . .
N1 N 0.6608(17) 0.1547(11) 0.1761(5) 0.046(2) Uani 1 1 d . . .
N2 N 0.6449(16) 0.3307(11) 0.0695(5) 0.044(2) Uani 1 1 d . . .
C4 C 0.621(3) 0.016(2) 0.2371(12) 0.077(5) Uani 1 1 d . . .
C1 C 0.5432(19) 0.1932(13) 0.1029(6) 0.043(3) Uani 1 1 d . . .
C5 C 0.566(3) 0.4215(18) -0.0087(7) 0.054(3) Uani 1 1 d . . .
C2 C 0.838(2) 0.2646(16) 0.1871(8) 0.057(3) Uani 1 1 d . . .
C3 C 0.829(2) 0.3763(16) 0.1201(8) 0.053(3) Uani 1 1 d . . .
H5A H 0.680(18) 0.454(10) -0.026(5) 0.01(2) Uiso 1 1 d . . .
H2 H 0.91(2) 0.266(17) 0.236(8) 0.07(4) Uiso 1 1 d . . .
H4 H 0.89(3) 0.466(18) 0.104(9) 0.07(4) Uiso 1 1 d . . .
H4A H 0.75(3) -0.092(19) 0.206(8) 0.08(4) Uiso 1 1 d . . .
H5B H 0.47(2) 0.326(14) -0.045(7) 0.05(3) Uiso 1 1 d . . .
H4B H 0.57(3) -0.05(2) 0.217(10) 0.07(6) Uiso 1 1 d . . .

loop_
_atom_site_aniso_label
_atom_site_aniso_U_11
_atom_site_aniso_U_22
_atom_site_aniso_U_33
_atom_site_aniso_U_23
_atom_site_aniso_U_13
_atom_site_aniso_U_12
Ag1 0.0529(11) 0.0748(9) 0.1363(13) -0.0350(7) -0.0211(9) -0.0091(5)
Cl1 0.0499(19) 0.0400(13) 0.0533(13) 0.0048(10) -0.0030(12) -0.0024(11)
N1 0.045(7) 0.047(5) 0.048(4) 0.011(4) 0.005(4) 0.003(4)
N2 0.041(6) 0.043(4) 0.049(4) 0.002(4) 0.001(4) 0.006(4)
C4 0.077(14) 0.063(9) 0.093(11) 0.037(9) 0.020(10) -0.011(9)
C1 0.035(7) 0.040(5) 0.055(5) -0.002(4) 0.002(5) 0.003(4)
C5 0.053(10) 0.062(7) 0.048(6) 0.013(5) 0.015(6) 0.015(6)
C2 0.048(9) 0.059(6) 0.061(6) 0.003(5) -0.018(6) -0.005(5)
C3 0.037(8) 0.051(6) 0.071(7) 0.003(5) -0.001(6) -0.010(5)

loop_
_atom_type_symbol
_atom_type_description
_atom_type_scat_dispersion_real
_atom_type_scat_dispersion_imag
_atom_type_scat_source
C C 0.0033 0.0016 'International Tables Vol C Tables 4.2.6.8 and 6.1.1.4'
H H 0.0000 0.0000 'International Tables Vol C Tables 4.2.6.8 and 6.1.1.4'
N N 0.0061 0.0033 'International Tables Vol C Tables 4.2.6.8 and 6.1.1.4'
Cl Cl 0.1484 0.1585 'International Tables Vol C Tables 4.2.6.8 and 6.1.1.4'
Ag Ag -0.8971 1.1015 'International Tables Vol C Tables 4.2.6.8 and 6.1.1.4'

loop_
_geom_angle_atom_site_label_1
_geom_angle_atom_site_label_2
_geom_angle_atom_site_label_3
_geom_angle
_geom_angle_site_symmetry_1
_geom_angle_site_symmetry_3
_geom_angle_publ_flag
C1 Ag1 Cl1 145.1(3) . 3 ?
C1 Ag1 Cl1 122.8(3) . . ?
Cl1 Ag1 Cl1 91.87(8) 3 . ?
Ag1 Cl1 Ag1 88.13(8) 3 . ?
C1 N1 C2 110.6(9) . . ?
C1 N1 C4 127.6(12) . . ?
C2 N1 C4 121.7(11) . . ?
C1 N2 C3 110.9(9) . . ?
C1 N2 C5 123.7(11) . . ?
C3 N2 C5 125.3(12) . . ?
N2 C1 N1 105.2(9) . . ?
N2 C1 Ag1 129.1(7) . . ?
N1 C1 Ag1 125.7(8) . . ?
N2 C5 C5 112.2(12) . 3_665 ?
C3 C2 N1 107.1(9) . . ?
C2 C3 N2 106.2(11) . . ?

loop_
_geom_bond_atom_site_label_1
_geom_bond_atom_site_label_2
_geom_bond_distance
_geom_bond_site_symmetry_2
_geom_bond_publ_flag
Ag1 C1 2.113(11) . ?
Ag1 Cl1 2.481(3) 3 ?
Ag1 Cl1 2.719(3) . ?
Cl1 Ag1 2.481(3) 3 ?
N1 C1 1.342(12) . ?
N1 C2 1.371(16) . ?
N1 C4 1.450(15) . ?
N2 C1 1.338(14) . ?
N2 C3 1.379(14) . ?
N2 C5 1.455(13) . ?
C5 C5 1.47(3) 3_665 ?
C2 C3 1.342(17) . ?
